data_4321876
loop_
_publ_author_name
'Masako Kato'
'Chizuko Kosuge'
'Katsuyuki Morii'
'Jeung Sun Ahn'
'Hiroshi Kitagawa'
'Tadaoki Mitani'
'Michio Matsushita'
'Tatsuhisa Kato'
'Shigenobu Yano'
'Masaru Kimura'

_publ_contact_author_address
;
   Dr Masako Kato
   Department of Chemistry
   Faculty of Science
   Nara Women's University
   Nara 630-8504, Japan
;
_publ_contact_author_email kato@cc.nara-wu.ac.jp
_publ_contact_author_fax 81-742-20-3393
_publ_contact_author_name 'Masako Kato'
_publ_contact_author_phone 81-742-20-3393
_publ_section_title
;
 Luminescence Properties and Crystal Structures of
 Dicyano(diimine)platinum(II) Complexes Controlled by Pt...Pt and \p-\p
 Interactions
;
_journal_name_full 'Inorganic Chemistry'
_journal_page_first 1638
_journal_page_last 1641
_journal_paper_doi 10.1021/ic981027a
_journal_volume 38
_journal_year 1999
_chemical_formula_moiety '(Pt C20 H12 N4) 0.5(H2 O)'
_chemical_formula_structural '(Pt (CN)2 (C18 H12 N2) (H2 O)0.5'
_chemical_formula_sum 'C20 H13 N4 O0.5 Pt'
_chemical_formula_weight 512.44
_space_group_IT_number 61
_symmetry_cell_setting orthorhombic
_symmetry_Int_Tables_number 61
_symmetry_space_group_name_Hall '-P 2ac 2ab'
_symmetry_space_group_name_H-M 'P b c a'
_audit_creation_date 'Thu May 14 18:51:17 1998'
_audit_creation_method 'from TEXRAY.INF file'
_cell_angle_alpha 90
_cell_angle_beta 90
_cell_angle_gamma 90
_cell_formula_units_Z 8
_cell_length_a 27.54(8)
_cell_length_b 18.27(6)
_cell_length_c 6.60(6)
_cell_measurement_reflns_used 24
_cell_measurement_temperature 220
_cell_measurement_theta_max 15.6
_cell_measurement_theta_min 14.2
_cell_volume 3321(3)
_computing_cell_refinement 'Rigaku/AFC Diffractometer Control'
_computing_data_collection 'Rigaku/AFC Diffractometer Control'
_computing_data_reduction teXsan
_computing_molecular_graphics 'ORTEPII(Johnson, 1976)'
_computing_publication_material teXsan
_computing_structure_refinement teXsan
_computing_structure_solution 'DIRDIF92 (PATTY)'
_diffrn_ambient_temperature 123.2
_diffrn_measurement_device 'Rigaku AFC7R'
_diffrn_measurement_method \w-2\q
_diffrn_orient_matrix_UB_11 0.01049
_diffrn_orient_matrix_UB_12 -0.00342
_diffrn_orient_matrix_UB_13 0.14475
_diffrn_orient_matrix_UB_21 0.02385
_diffrn_orient_matrix_UB_22 0.04045
_diffrn_orient_matrix_UB_23 -0.02279
_diffrn_orient_matrix_UB_31 -0.02528
_diffrn_orient_matrix_UB_32 0.03674
_diffrn_orient_matrix_UB_33 0.03858
_diffrn_radiation_detector 'scintillation counter'
_diffrn_radiation_monochromator graphite
_diffrn_radiation_source 'Rigaku rotating anode'
_diffrn_radiation_type 'Mo K\a'
_diffrn_radiation_wavelength 0.7107
_diffrn_reflns_av_R_equivalents 0.00
_diffrn_reflns_av_sigmaI/netI 0.104
_diffrn_reflns_limit_h_max 0
_diffrn_reflns_limit_h_min -35
_diffrn_reflns_limit_k_max 21
_diffrn_reflns_limit_k_min 0
_diffrn_reflns_limit_l_max 0
_diffrn_reflns_limit_l_min -8
_diffrn_reflns_number 3859
_diffrn_reflns_reduction_process 'Lp corrections applied'
_diffrn_reflns_theta_max 27.68
_diffrn_reflns_theta_min 2.22
_diffrn_standards_decay_% 3.77
_diffrn_standards_interval_count 150
_diffrn_standards_number 3
_exptl_absorpt_coefficient_mu 8.432
_exptl_absorpt_correction_T_max 0.844
_exptl_absorpt_correction_T_min 0.472
_exptl_absorpt_correction_type '\y scans(North,Phillips & Mathews,1968)'
_exptl_crystal_colour red
_exptl_crystal_density_diffrn 2.050
_exptl_crystal_density_meas ?
_exptl_crystal_description prismatic
_exptl_crystal_F_000 1944.00
_exptl_crystal_size_max 0.400
_exptl_crystal_size_mid 0.320
_exptl_crystal_size_min 0.020
_refine_diff_density_max 6.07
_refine_diff_density_min -2.70
_refine_ls_extinction_method none
_refine_ls_goodness_of_fit_all 1.224
_refine_ls_goodness_of_fit_obs 1.356
_refine_ls_hydrogen_treatment noref
_refine_ls_matrix_type full
_refine_ls_number_constraints 0
_refine_ls_number_parameters 110
_refine_ls_number_reflns 1434
_refine_ls_number_restraints 0
_refine_ls_R_factor_all 0.1549
_refine_ls_R_factor_gt 0.0771
_refine_ls_shift/esd_max 0.0250
_refine_ls_shift/esd_mean 0.0020
_refine_ls_structure_factor_coef F
_refine_ls_weighting_details 'w = 1/[\s^2^(Fo) + 0.00533|Fo|^2^]'
_refine_ls_weighting_scheme calc
_refine_ls_wR_factor_all 0.1440
_refine_ls_wR_factor_gt 0.1091
_refine_ls_wR_factor_ref 0.1440
_reflns_number_gt 1434
_reflns_number_total 3859
_reflns_observed_criterion >3.0sigma(I)
_reflns_threshold_expression >3.0\s(I)
_cod_data_source_file ic981027a_2.cif
_cod_data_source_block '[Pt(CN)2(i-biq)].0.5H2O@220K'
_cod_depositor_comments
;
The following automatic conversions were performed:

'_exptl_crystal_density_meas' value 'not measured' was changed to '?'
- the value is perceived as not measured.

Automatic conversion script
Id: cif_fix_values 3008 2015-01-20 13:52:24Z robertas 

The following automatic conversions were performed:

'_refine_ls_weighting_scheme' value 'w = 1/[\s^2^(Fo) +
0.00533|Fo|^2^]' was changed to 'calc'. New tag
'_refine_ls_weighting_details' was created. The value of the new tag
was set to 'w = 1/[\s^2^(Fo) + 0.00533|Fo|^2^]'.

Automatic conversion script
Id: cif_fix_values 3143 2015-03-26 13:38:13Z robertas 
;
_cod_original_cell_volume 3320(23)
_cod_original_sg_symbol_H-M 'P b c a '
_cod_original_formula_sum 'C20 H13 N4 O0.50 Pt '
_cod_database_code 4321876

loop_
_symmetry_equiv_pos_as_xyz
'   +x,   +y,   +z'
'1/2+x,1/2-y,   -z'
'   -x,1/2+y,1/2-z'
'1/2-x,   -y,1/2+z'
'   -x,   -y,   -z'
'1/2-x,1/2+y,   +z'
'   +x,1/2-y,1/2+z'
'1/2+x,   +y,1/2-z'

loop_
_atom_site_aniso_label
_atom_site_aniso_U_11
_atom_site_aniso_U_22
_atom_site_aniso_U_33
_atom_site_aniso_U_12
_atom_site_aniso_U_13
_atom_site_aniso_U_23
Pt1 0.0426(6) 0.0097(6) 0.0211(6) 0.0012(6) 0.0023(3) -0.0001(5)

loop_
_atom_site_label
_atom_site_fract_x
_atom_site_fract_y
_atom_site_fract_z
_atom_site_U_iso_or_equiv
_atom_site_thermal_displace_type
_atom_site_calc_flag
_atom_site_calc_attached_atom
_atom_site_occupancy
_atom_site_refinement_flags
Pt1 0.07132(3) 0.25175(4) 0.3422(1) 0.0245(3) Uani d . 1.00 .
O1 0.241(3) 0.241(3) 0.149(9) 0.10(1) Uiso d . 0.50 .
N1 0.0086(6) 0.3108(9) 0.299(3) 0.014(4) Uiso d . 1.00 .
N2 0.0993(8) 0.358(1) 0.362(3) 0.026(5) Uiso d . 1.00 .
N3 0.0105(8) 0.109(1) 0.288(3) 0.035(6) Uiso d . 1.00 .
N4 0.1703(9) 0.172(1) 0.404(3) 0.040(6) Uiso d . 1.00 .
C1 -0.0347(9) 0.285(1) 0.274(4) 0.028(5) Uiso d . 1.00 .
C2 -0.0766(9) 0.329(1) 0.226(4) 0.033(6) Uiso d . 1.00 .
C3 -0.1211(9) 0.300(1) 0.189(4) 0.037(6) Uiso d . 1.00 .
C4 -0.1610(9) 0.348(1) 0.142(4) 0.033(6) Uiso d . 1.00 .
C5 -0.155(1) 0.423(2) 0.134(4) 0.039(7) Uiso d . 1.00 .
C6 -0.1105(10) 0.454(1) 0.164(4) 0.029(6) Uiso d . 1.00 .
C7 -0.0679(9) 0.408(1) 0.221(4) 0.032(5) Uiso d . 1.00 .
C8 -0.0213(8) 0.434(1) 0.251(4) 0.026(5) Uiso d . 1.00 .
C9 0.0167(9) 0.387(1) 0.292(4) 0.024(5) Uiso d . 1.00 .
C10 0.0655(7) 0.411(1) 0.322(3) 0.017(4) Uiso d . 1.00 .
C11 0.0819(9) 0.484(1) 0.315(4) 0.028(5) Uiso d . 1.00 .
C12 0.1300(8) 0.501(1) 0.354(3) 0.025(5) Uiso d . 1.00 .
C13 0.148(1) 0.578(1) 0.352(4) 0.033(6) Uiso d . 1.00 .
C14 0.193(1) 0.592(2) 0.383(4) 0.032(6) Uiso d . 1.00 .
C15 0.227(1) 0.537(2) 0.434(5) 0.044(7) Uiso d . 1.00 .
C16 0.2098(9) 0.464(1) 0.435(4) 0.027(6) Uiso d . 1.00 .
C17 0.1625(9) 0.446(1) 0.404(3) 0.023(5) Uiso d . 1.00 .
C18 0.1437(10) 0.372(1) 0.402(3) 0.029(6) Uiso d . 1.00 .
C19 0.0357(9) 0.159(1) 0.312(4) 0.030(5) Uiso d . 1.00 .
C20 0.1343(7) 0.197(1) 0.382(3) 0.013(4) Uiso d . 1.00 .
H1 -0.0407 0.2329 0.2745 0.0357 Uiso calc C1 1.00 .
H2 -0.1253 0.2489 0.2020 0.0530 Uiso calc C3 1.00 .
H3 -0.1906 0.3241 0.1073 0.0319 Uiso calc C4 1.00 .
H4 -0.1853 0.4523 0.1041 0.0287 Uiso calc C5 1.00 .
H5 -0.1060 0.5053 0.1540 0.0300 Uiso calc C6 1.00 .
H6 -0.0157 0.4858 0.2467 0.0302 Uiso calc C8 1.00 .
H7 0.0582 0.5219 0.2846 0.0180 Uiso calc C11 1.00 .
H8 0.1241 0.6180 0.3385 0.0318 Uiso calc C13 1.00 .
H9 0.2046 0.6411 0.3647 0.0315 Uiso calc C14 1.00 .
H10 0.2610 0.5464 0.4701 0.0421 Uiso calc C15 1.00 .
H11 0.2325 0.4244 0.4601 0.0310 Uiso calc C16 1.00 .
H12 0.1654 0.3323 0.4304 0.0308 Uiso calc C18 1.00 .

loop_
_atom_type_symbol
_atom_type_oxidation_number
_atom_type_number_in_cell
_atom_type_scat_dispersion_real
_atom_type_scat_dispersion_imag
_atom_type_scat_source
Pt 0 8 -1.703 8.390
;International Tables for Crystallography
(1992, Vol. C, Tables 4.2.6.8 and 6.1.1.1)
;
N 0 32 0.006 0.003
;International Tables for Crystallography
(1992, Vol. C, Tables 4.2.6.8 and 6.1.1.1)
;
C 0 160 0.003 0.002
;International Tables for Crystallography
(1992, Vol. C, Tables 4.2.6.8 and 6.1.1.1)
;
H 0 104 0.000 0.000
;International Tables for Crystallography
(1992, Vol. C, Table 6.1.1.2)
;
O 0 4 0.011 0.006
;International Tables for Crystallography
(1992, Vol. C, Tables 4.2.6.8 and 6.1.1.1)
;

loop_
_geom_angle_atom_site_label_1
_geom_angle_atom_site_label_2
_geom_angle_atom_site_label_3
_geom_angle
_geom_angle_site_symmetry_1
_geom_angle_site_symmetry_2
_geom_angle_site_symmetry_3
_geom_angle_publ_flag
N1 Pt1 N2 80.3(7) 1_555 1_555 1_555 yes
N1 Pt1 C19 91.0(8) 1_555 1_555 1_555 yes
N1 Pt1 C20 177.9(7) 1_555 1_555 1_555 yes
N2 Pt1 C19 171.3(9) 1_555 1_555 1_555 yes
N2 Pt1 C20 97.7(8) 1_555 1_555 1_555 yes
C19 Pt1 C20 91.0(9) 1_555 1_555 1_555 yes
Pt1 N1 C1 126(1) 1_555 1_555 1_555 yes
Pt1 N1 C9 113(1) 1_555 1_555 1_555 yes
C1 N1 C9 120(1) 1_555 1_555 1_555 yes
Pt1 N2 C10 113(1) 1_555 1_555 1_555 yes
Pt1 N2 C18 123(1) 1_555 1_555 1_555 yes
C10 N2 C18 123(2) 1_555 1_555 1_555 yes
N1 C1 C2 123(2) 1_555 1_555 1_555 yes
N1 C1 H1 121(2) 1_555 1_555 1_555 no
C2 C1 H1 114(2) 1_555 1_555 1_555 no
C1 C2 C3 122(2) 1_555 1_555 1_555 yes
C1 C2 C7 115(2) 1_555 1_555 1_555 yes
C3 C2 C7 121(2) 1_555 1_555 1_555 yes
C2 C3 C4 119(2) 1_555 1_555 1_555 yes
C2 C3 H2 118(2) 1_555 1_555 1_555 no
C4 C3 H2 121(2) 1_555 1_555 1_555 no
C3 C4 C5 120(2) 1_555 1_555 1_555 yes
C3 C4 H3 115(2) 1_555 1_555 1_555 no
C5 C4 H3 123(2) 1_555 1_555 1_555 no
C4 C5 C6 121(2) 1_555 1_555 1_555 yes
C4 C5 H4 114(2) 1_555 1_555 1_555 no
C6 C5 H4 123(2) 1_555 1_555 1_555 no
C5 C6 C7 121(2) 1_555 1_555 1_555 yes
C5 C6 H5 120(2) 1_555 1_555 1_555 no
C7 C6 H5 118(2) 1_555 1_555 1_555 no
C2 C7 C6 115(2) 1_555 1_555 1_555 yes
C2 C7 C8 119(2) 1_555 1_555 1_555 yes
C6 C7 C8 125(2) 1_555 1_555 1_555 yes
C7 C8 C9 121(2) 1_555 1_555 1_555 yes
C7 C8 H6 118(2) 1_555 1_555 1_555 no
C9 C8 H6 119(2) 1_555 1_555 1_555 no
N1 C9 C8 119(2) 1_555 1_555 1_555 yes
N1 C9 C10 116(1) 1_555 1_555 1_555 yes
C8 C9 C10 123(2) 1_555 1_555 1_555 yes
N2 C10 C9 116(1) 1_555 1_555 1_555 yes
N2 C10 C11 117(1) 1_555 1_555 1_555 yes
C9 C10 C11 125(1) 1_555 1_555 1_555 yes
C10 C11 C12 120(2) 1_555 1_555 1_555 yes
C10 C11 H7 117(2) 1_555 1_555 1_555 no
C12 C11 H7 121(2) 1_555 1_555 1_555 no
C11 C12 C13 122(2) 1_555 1_555 1_555 yes
C11 C12 C17 119(2) 1_555 1_555 1_555 yes
C13 C12 C17 117(2) 1_555 1_555 1_555 yes
C12 C13 C14 120(2) 1_555 1_555 1_555 yes
C12 C13 H8 117(2) 1_555 1_555 1_555 no
C14 C13 H8 122(2) 1_555 1_555 1_555 no
C13 C14 C15 122(2) 1_555 1_555 1_555 yes
C13 C14 H9 118(2) 1_555 1_555 1_555 no
C15 C14 H9 119(2) 1_555 1_555 1_555 no
C14 C15 C16 116(2) 1_555 1_555 1_555 yes
C14 C15 H10 123(2) 1_555 1_555 1_555 no
C16 C15 H10 119(2) 1_555 1_555 1_555 no
C15 C16 C17 123(2) 1_555 1_555 1_555 yes
C15 C16 H11 118(2) 1_555 1_555 1_555 no
C17 C16 H11 117(2) 1_555 1_555 1_555 no
C12 C17 C16 118(2) 1_555 1_555 1_555 yes
C12 C17 C18 116(2) 1_555 1_555 1_555 yes
C16 C17 C18 124(2) 1_555 1_555 1_555 yes
N2 C18 C17 121(2) 1_555 1_555 1_555 yes
N2 C18 H12 119(2) 1_555 1_555 1_555 no
C17 C18 H12 118(2) 1_555 1_555 1_555 no
Pt1 C19 N3 172(2) 1_555 1_555 1_555 yes
Pt1 C20 N4 174(2) 1_555 1_555 1_555 yes
Pt1 Pt1 Pt1 177.78(6) 7_554 1_555 7_556 yes

loop_
_geom_bond_atom_site_label_1
_geom_bond_atom_site_label_2
_geom_bond_distance
_geom_bond_site_symmetry_1
_geom_bond_site_symmetry_2
_geom_bond_publ_flag
Pt1 N1 2.06(2) 1_555 1_555 yes
Pt1 N2 2.09(2) 1_555 1_555 yes
Pt1 C19 1.97(2) 1_555 1_555 yes
Pt1 C20 2.02(2) 1_555 1_555 yes
N1 C1 1.30(3) 1_555 1_555 yes
N1 C9 1.42(3) 1_555 1_555 yes
N2 C10 1.37(3) 1_555 1_555 yes
N2 C18 1.28(3) 1_555 1_555 yes
N3 C19 1.16(3) 1_555 1_555 yes
N4 C20 1.10(3) 1_555 1_555 yes
C1 C2 1.45(3) 1_555 1_555 yes
C1 H1 0.956 1_555 1_555 no
C2 C3 1.36(3) 1_555 1_555 yes
C2 C7 1.45(3) 1_555 1_555 yes
C3 C4 1.43(3) 1_555 1_555 yes
C3 H2 0.953 1_555 1_555 no
C4 C5 1.39(4) 1_555 1_555 yes
C4 H3 0.950 1_555 1_555 no
C5 C6 1.35(4) 1_555 1_555 yes
C5 H4 1.020 1_555 1_555 no
C6 C7 1.49(3) 1_555 1_555 yes
C6 H5 0.956 1_555 1_555 no
C7 C8 1.38(3) 1_555 1_555 yes
C8 C9 1.38(3) 1_555 1_555 yes
C8 H6 0.962 1_555 1_555 no
C9 C10 1.42(3) 1_555 1_555 yes
C10 C11 1.41(3) 1_555 1_555 yes
C11 C12 1.38(3) 1_555 1_555 yes
C11 H7 0.969 1_555 1_555 no
C12 C13 1.50(3) 1_555 1_555 yes
C12 C17 1.39(3) 1_555 1_555 yes
C13 C14 1.28(4) 1_555 1_555 yes
C13 H8 0.990 1_555 1_555 no
C14 C15 1.41(4) 1_555 1_555 yes
C14 H9 0.957 1_555 1_555 no
C15 C16 1.41(4) 1_555 1_555 yes
C15 H10 0.976 1_555 1_555 no
C16 C17 1.36(3) 1_555 1_555 yes
C16 H11 0.966 1_555 1_555 no
C17 C18 1.45(3) 1_555 1_555 yes
C18 H12 0.954 1_555 1_555 no

loop_
_geom_contact_atom_site_label_1
_geom_contact_atom_site_label_2
_geom_contact_distance
_geom_contact_site_symmetry_1
_geom_contact_site_symmetry_2
_geom_contact_publ_flag
Pt1 Pt1 3.30(3) 1_555 7_555 yes
Pt1 Pt1 3.30(3) 1_555 7_554 yes
O1 N4 2.87(7) 1_555 1_555 ?
O1 N4 3.00(7) 1_555 7_554 ?
O1 O1 3.32(1) 1_555 7_555 ?
O1 O1 3.32(1) 1_555 7_554 ?
O1 C20 3.42(7) 1_555 1_555 ?
N1 C19 3.35(3) 1_555 7_554 ?
N1 C19 3.51(3) 1_555 7_555 ?
N1 N3 3.55(3) 1_555 7_555 ?
N2 C19 3.46(3) 1_555 7_555 ?
N2 C20 3.46(3) 1_555 7_554 ?
N3 C8 3.22(3) 1_555 3_545 ?
N3 C8 3.27(3) 1_555 7_555 ?
N3 C9 3.28(4) 1_555 7_554 ?
N3 C9 3.33(4) 1_555 7_555 ?
N3 C10 3.45(3) 1_555 7_554 ?
N3 C11 3.48(3) 1_555 3_545 ?
N3 C7 3.59(3) 1_555 7_555 ?
N4 C18 3.46(3) 1_555 7_555 ?
N4 C18 3.48(3) 1_555 7_554 ?
C1 C1 3.53(2) 1_555 7_555 ?
C1 C1 3.53(2) 1_555 7_554 ?
C4 C14 3.44(4) 1_555 5_566 ?
C4 C13 3.54(4) 1_555 5_565 ?
C5 C13 3.22(4) 1_555 5_565 ?
C5 C14 3.37(4) 1_555 5_566 ?
C5 C13 3.39(4) 1_555 5_566 ?
C5 C15 3.55(4) 1_555 5_566 ?
C5 C12 3.58(4) 1_555 5_565 ?
C5 C14 3.59(4) 1_555 5_565 ?
C6 C12 3.33(3) 1_555 5_566 ?
C6 C13 3.41(3) 1_555 5_566 ?
C6 C11 3.46(4) 1_555 5_565 ?
C6 C12 3.56(3) 1_555 5_565 ?
C7 C13 3.59(4) 1_555 5_566 ?
C9 C19 3.32(3) 1_555 7_554 ?
C9 C19 3.57(3) 1_555 7_555 ?
C10 C19 3.57(3) 1_555 7_555 ?
C18 C20 3.42(3) 1_555 7_555 ?
